data_7062781
loop_
_publ_author_name
'Gahlaut, Puneet Singh'
'Gautam, Deepak'
'Shekhawat, Bhawana'
'Kushwaha, Shivani'
'Jana, Barun'

_publ_section_title
;
 Simultaneous N2 and N3 coordination of inverse triazolyl-pyridine ligands
 in Ag(i) complexes: synthesis, structure, and application in the A3
 coupling reaction to propargylamine under solvent free and low catalyst
 loading conditions
;
_journal_issue 43
_journal_name_full 'New Journal of Chemistry'
_journal_page_first 19953
_journal_page_last 19962
_journal_paper_doi 10.1039/D3NJ03820C
_journal_volume 47
_journal_year 2023
_chemical_formula_sum 'C32 H32 Ag2 N10 O8'
_chemical_formula_weight 900.41
_space_group_crystal_system monoclinic
_space_group_IT_number 14
_space_group_name_Hall '-P 2ybc'
_space_group_name_H-M_alt 'P 1 21/c 1'
_atom_sites_solution_hydrogens geom
_audit_creation_method SHELXL-2016/6
_audit_update_record
;
2023-07-07 deposited with the CCDC.	2023-10-05 downloaded from the CCDC.
;
_cell_angle_alpha 90
_cell_angle_beta 102.2380(10)
_cell_angle_gamma 90
_cell_formula_units_Z 2
_cell_length_a 7.0893(4)
_cell_length_b 20.2335(10)
_cell_length_c 11.9947(6)
_cell_measurement_reflns_used 9278
_cell_measurement_temperature 100(2)
_cell_measurement_theta_max 28.32
_cell_measurement_theta_min 2.94
_cell_volume 1681.44(15)
_computing_cell_refinement 'Bruker SAINT'
_computing_data_collection 'Bruker APEX2'
_computing_data_reduction 'Bruker SAINT'
_computing_structure_refinement 'SHELXL-2016/6 (Sheldrick, 2016)'
_computing_structure_solution 'SHELXT 2014/5 (Sheldrick, 2014)'
_diffrn_ambient_temperature 100(2)
_diffrn_measured_fraction_theta_full 0.997
_diffrn_measured_fraction_theta_max 0.998
_diffrn_measurement_device_type 'Bruker APEX-II CCD'
_diffrn_measurement_method '\f and \w scans'
_diffrn_radiation_type MoK\a
_diffrn_radiation_wavelength 0.71073
_diffrn_reflns_av_R_equivalents 0.0395
_diffrn_reflns_av_unetI/netI 0.0240
_diffrn_reflns_Laue_measured_fraction_full 0.997
_diffrn_reflns_Laue_measured_fraction_max 0.998
_diffrn_reflns_limit_h_max 9
_diffrn_reflns_limit_h_min -9
_diffrn_reflns_limit_k_max 26
_diffrn_reflns_limit_k_min -26
_diffrn_reflns_limit_l_max 15
_diffrn_reflns_limit_l_min -16
_diffrn_reflns_number 25654
_diffrn_reflns_point_group_measured_fraction_full 0.997
_diffrn_reflns_point_group_measured_fraction_max 0.998
_diffrn_reflns_theta_full 25.242
_diffrn_reflns_theta_max 28.317
_diffrn_reflns_theta_min 2.659
_exptl_absorpt_coefficient_mu 1.233
_exptl_absorpt_correction_type none
_exptl_crystal_colour colorless
_exptl_crystal_density_diffrn 1.778
_exptl_crystal_description block
_exptl_crystal_F_000 904
_exptl_crystal_size_max 0.24
_exptl_crystal_size_mid 0.10
_exptl_crystal_size_min 0.10
_refine_diff_density_max 0.647
_refine_diff_density_min -1.126
_refine_diff_density_rms 0.126
_refine_ls_extinction_method none
_refine_ls_goodness_of_fit_ref 1.041
_refine_ls_hydrogen_treatment constr
_refine_ls_matrix_type full
_refine_ls_number_parameters 236
_refine_ls_number_reflns 4186
_refine_ls_number_restraints 0
_refine_ls_restrained_S_all 1.041
_refine_ls_R_factor_all 0.0319
_refine_ls_R_factor_gt 0.0292
_refine_ls_shift/su_max 0.001
_refine_ls_shift/su_mean 0.000
_refine_ls_structure_factor_coef Fsqd
_refine_ls_weighting_details 'w=1/[\s^2^(Fo^2^)+(0.1000P)^2^+0.2971P] where P=(Fo^2^+2Fc^2^)/3'
_refine_ls_weighting_scheme calc
_refine_ls_wR_factor_gt 0.1210
_refine_ls_wR_factor_ref 0.1247
_reflns_Friedel_coverage 0.000
_reflns_number_gt 3918
_reflns_number_total 4186
_reflns_threshold_expression 'I > 2\s(I)'
_cod_data_source_file d3nj03820c2.cif
_cod_data_source_block 4
_cod_depositor_comments 'Adding full bibliography for 7062781--7062782.cif.'
_cod_original_sg_symbol_H-M 'P 21/c'
_cod_database_code 7062781
_shelx_shelxl_version_number 2016/6
_shelx_space_group_comment
;
The symmetry employed for this shelxl refinement is uniquely defined
by the following loop, which should always be used as a source of
symmetry information in preference to the above space-group names.
They are only intended as comments.
;

loop_
_space_group_symop_operation_xyz
'x, y, z'
'-x, y+1/2, -z+1/2'
'-x, -y, -z'
'x, -y-1/2, z-1/2'

loop_
_atom_site_label
_atom_site_type_symbol
_atom_site_fract_x
_atom_site_fract_y
_atom_site_fract_z
_atom_site_U_iso_or_equiv
_atom_site_adp_type
_atom_site_occupancy
_atom_site_site_symmetry_order
_atom_site_calc_flag
_atom_site_refinement_flags_posn
_atom_site_refinement_flags_adp
_atom_site_refinement_flags_occupancy
_atom_site_disorder_assembly
_atom_site_disorder_group
Ag1 Ag 0.49232(3) 0.42103(2) 0.88302(2) 0.01915(11) Uani 1 1 d . . . . .
O1 O 0.2969(2) 0.54605(8) 0.53089(13) 0.0162(3) Uani 1 1 d . . . . .
N3 N 0.4794(3) 0.52427(10) 0.83483(16) 0.0131(4) Uani 1 1 d . . . . .
N4 N 0.3549(3) 0.67388(10) 1.05673(17) 0.0153(4) Uani 1 1 d . . . . .
O4 O 0.3505(3) 0.33551(10) 0.68887(19) 0.0299(4) Uani 1 1 d . . . . .
N2 N 0.5452(3) 0.57009(10) 0.91081(18) 0.0139(4) Uani 1 1 d . . . . .
O2 O 0.1885(3) 0.35289(10) 0.82066(17) 0.0240(4) Uani 1 1 d . . . . .
N1 N 0.5157(3) 0.62806(10) 0.85579(17) 0.0140(4) Uani 1 1 d . . . . .
N5 N 0.2439(3) 0.31438(11) 0.75159(18) 0.0198(4) Uani 1 1 d . . . . .
C4 C 0.1726(3) 0.54829(12) 0.3335(2) 0.0161(4) Uani 1 1 d . . . . .
H4 H 0.190304 0.593851 0.335963 0.019 Uiso 1 1 calc R U . . .
C3 C 0.0966(3) 0.51703(12) 0.2301(2) 0.0179(5) Uani 1 1 d . . . . .
H3 H 0.063667 0.542311 0.164120 0.021 Uiso 1 1 calc R U . . .
C12 C 0.4008(3) 0.71213(12) 0.97431(19) 0.0149(4) Uani 1 1 d . . . . .
C10 C 0.4318(3) 0.61955(12) 0.7448(2) 0.0152(4) Uani 1 1 d . . . . .
H10 H 0.396963 0.652015 0.689409 0.018 Uiso 1 1 calc R U . . .
C11 C 0.5652(3) 0.68920(11) 0.9219(2) 0.0160(4) Uani 1 1 d . . . . .
H11A H 0.596280 0.723534 0.872238 0.019 Uiso 1 1 calc R U . . .
H11B H 0.678524 0.681567 0.981782 0.019 Uiso 1 1 calc R U . . .
C9 C 0.4092(3) 0.55254(12) 0.73172(19) 0.0135(4) Uani 1 1 d . . . . .
C5 C 0.2218(3) 0.51087(12) 0.43328(19) 0.0144(4) Uani 1 1 d . . . . .
C2 C 0.0692(3) 0.44942(13) 0.2234(2) 0.0167(4) Uani 1 1 d . . . . .
O3 O 0.1946(5) 0.25594(13) 0.7479(3) 0.0629(10) Uani 1 1 d . . . . .
C6 C 0.1945(3) 0.44298(12) 0.4289(2) 0.0161(4) Uani 1 1 d . . . . .
H6 H 0.225548 0.417763 0.495115 0.019 Uiso 1 1 calc R U . . .
C8 C 0.3256(3) 0.50829(11) 0.63350(19) 0.0139(4) Uani 1 1 d . . . . .
H8A H 0.413028 0.471877 0.629636 0.017 Uiso 1 1 calc R U . . .
H8B H 0.203644 0.490207 0.643587 0.017 Uiso 1 1 calc R U . . .
C7 C 0.1199(4) 0.41295(12) 0.3244(2) 0.0173(5) Uani 1 1 d . . . . .
H7 H 0.103321 0.367344 0.321614 0.021 Uiso 1 1 calc R U . . .
C13 C 0.3020(4) 0.77003(12) 0.9378(2) 0.0224(5) Uani 1 1 d . . . . .
H13 H 0.338068 0.795760 0.881578 0.027 Uiso 1 1 calc R U . . .
C16 C 0.2058(4) 0.69339(12) 1.1024(2) 0.0184(5) Uani 1 1 d . . . . .
H16 H 0.173437 0.667421 1.159544 0.022 Uiso 1 1 calc R U . . .
C15 C 0.0984(4) 0.74960(14) 1.0693(2) 0.0230(5) Uani 1 1 d . . . . .
H15 H -0.005174 0.760686 1.101984 0.028 Uiso 1 1 calc R U . . .
C1 C -0.0135(4) 0.41581(15) 0.1118(2) 0.0222(6) Uani 1 1 d . . . . .
H1A H -0.022401 0.369141 0.124137 0.033 Uiso 1 1 calc R U . . .
H1B H 0.068998 0.423660 0.059189 0.033 Uiso 1 1 calc R U . . .
H1C H -0.139720 0.433194 0.080887 0.033 Uiso 1 1 calc R U . . .
C14 C 0.1493(4) 0.78922(13) 0.9857(3) 0.0264(6) Uani 1 1 d . . . . .
H14 H 0.081952 0.827972 0.962313 0.032 Uiso 1 1 calc R U . . .

loop_
_atom_site_aniso_label
_atom_site_aniso_U_11
_atom_site_aniso_U_22
_atom_site_aniso_U_33
_atom_site_aniso_U_23
_atom_site_aniso_U_13
_atom_site_aniso_U_12
Ag1 0.02970(16) 0.01209(15) 0.01450(15) 0.00167(5) 0.00205(10) -0.00056(6)
O1 0.0233(8) 0.0138(8) 0.0106(7) 0.0006(6) 0.0017(6) -0.0020(6)
N3 0.0131(9) 0.0143(9) 0.0121(9) -0.0002(7) 0.0035(7) -0.0009(7)
N4 0.0185(9) 0.0134(9) 0.0141(9) -0.0016(7) 0.0042(7) -0.0019(7)
O4 0.0390(11) 0.0227(10) 0.0343(11) 0.0006(8) 0.0222(9) -0.0037(8)
N2 0.0166(9) 0.0124(9) 0.0122(9) 0.0001(7) 0.0023(8) -0.0023(7)
O2 0.0177(8) 0.0244(9) 0.0304(10) -0.0091(8) 0.0064(7) 0.0025(7)
N1 0.0176(9) 0.0123(9) 0.0137(9) 0.0019(7) 0.0065(7) 0.0013(7)
N5 0.0197(10) 0.0204(10) 0.0193(10) -0.0030(8) 0.0042(8) -0.0021(8)
C4 0.0185(10) 0.0148(11) 0.0145(10) -0.0008(8) 0.0028(8) 0.0000(8)
C3 0.0184(11) 0.0214(12) 0.0140(11) 0.0014(9) 0.0039(8) 0.0007(9)
C12 0.0175(10) 0.0145(10) 0.0131(10) -0.0010(8) 0.0042(8) -0.0026(8)
C10 0.0160(10) 0.0167(11) 0.0133(10) 0.0025(8) 0.0040(8) 0.0019(8)
C11 0.0184(11) 0.0111(10) 0.0203(11) -0.0024(8) 0.0084(9) -0.0029(8)
C9 0.0112(9) 0.0172(11) 0.0127(10) 0.0012(8) 0.0038(8) 0.0014(8)
C5 0.0125(10) 0.0180(11) 0.0131(10) -0.0013(8) 0.0037(8) -0.0014(8)
C2 0.0121(10) 0.0232(12) 0.0157(10) -0.0058(9) 0.0050(8) -0.0026(9)
O3 0.106(2) 0.0263(12) 0.081(2) -0.0253(13) 0.0739(19) -0.0302(14)
C6 0.0169(10) 0.0165(11) 0.0147(10) 0.0017(9) 0.0031(8) 0.0001(9)
C8 0.0156(10) 0.0158(10) 0.0103(10) 0.0008(8) 0.0031(8) 0.0007(8)
C7 0.0178(11) 0.0149(11) 0.0194(12) -0.0021(9) 0.0048(9) -0.0034(8)
C13 0.0318(13) 0.0140(11) 0.0247(13) 0.0052(9) 0.0136(10) 0.0008(9)
C16 0.0231(12) 0.0175(11) 0.0162(11) -0.0013(9) 0.0077(9) -0.0048(9)
C15 0.0266(12) 0.0181(11) 0.0279(13) -0.0049(10) 0.0137(10) 0.0015(10)
C1 0.0200(13) 0.0307(17) 0.0150(14) -0.0099(9) 0.0013(10) -0.0044(9)
C14 0.0332(14) 0.0136(12) 0.0355(15) 0.0017(10) 0.0142(12) 0.0058(10)

loop_
_atom_type_symbol
_atom_type_description
_atom_type_scat_dispersion_real
_atom_type_scat_dispersion_imag
_atom_type_scat_source
C C 0.0033 0.0016 'International Tables Vol C Tables 4.2.6.8 and 6.1.1.4'
H H 0.0000 0.0000 'International Tables Vol C Tables 4.2.6.8 and 6.1.1.4'
Ag Ag -0.8971 1.1015 'International Tables Vol C Tables 4.2.6.8 and 6.1.1.4'
N N 0.0061 0.0033 'International Tables Vol C Tables 4.2.6.8 and 6.1.1.4'
O O 0.0106 0.0060 'International Tables Vol C Tables 4.2.6.8 and 6.1.1.4'

loop_
_geom_angle_atom_site_label_1
_geom_angle_atom_site_label_2
_geom_angle_atom_site_label_3
_geom_angle
_geom_angle_site_symmetry_1
_geom_angle_site_symmetry_3
_geom_angle_publ_flag
N3 Ag1 N4 154.26(7) . 3_667 ?
N3 Ag1 O2 117.47(7) . . ?
N4 Ag1 O2 87.23(7) 3_667 . ?
N3 Ag1 N2 100.59(7) . 3_667 ?
N4 Ag1 N2 83.72(7) 3_667 3_667 ?
O2 Ag1 N2 93.89(6) . 3_667 ?
C5 O1 C8 114.56(17) . . ?
N2 N3 C9 110.0(2) . . ?
N2 N3 Ag1 120.46(15) . . ?
C9 N3 Ag1 129.52(16) . . ?
C12 N4 C16 117.5(2) . . ?
C12 N4 Ag1 123.46(16) . 3_667 ?
C16 N4 Ag1 119.03(16) . 3_667 ?
N3 N2 N1 106.3(2) . . ?
N3 N2 Ag1 128.89(15) . 3_667 ?
N1 N2 Ag1 112.24(14) . 3_667 ?
N5 O2 Ag1 99.57(14) . . ?
N2 N1 C10 111.4(2) . . ?
N2 N1 C11 118.4(2) . . ?
C10 N1 C11 130.1(2) . . ?
O3 N5 O4 120.7(2) . . ?
O3 N5 O2 119.5(2) . . ?
O4 N5 O2 119.8(2) . . ?
C3 C4 C5 119.7(2) . . ?
C3 C4 H4 120.2 . . ?
C5 C4 H4 120.2 . . ?
C2 C3 C4 121.6(2) . . ?
C2 C3 H3 119.2 . . ?
C4 C3 H3 119.2 . . ?
N4 C12 C13 122.1(2) . . ?
N4 C12 C11 117.2(2) . . ?
C13 C12 C11 120.7(2) . . ?
N1 C10 C9 104.84(19) . . ?
N1 C10 H10 127.6 . . ?
C9 C10 H10 127.6 . . ?
N1 C11 C12 111.43(19) . . ?
N1 C11 H11A 109.3 . . ?
C12 C11 H11A 109.3 . . ?
N1 C11 H11B 109.3 . . ?
C12 C11 H11B 109.3 . . ?
H11A C11 H11B 108.0 . . ?
N3 C9 C10 107.50(19) . . ?
N3 C9 C8 118.2(2) . . ?
C10 C9 C8 134.3(2) . . ?
O1 C5 C6 124.7(2) . . ?
O1 C5 C4 115.5(2) . . ?
C6 C5 C4 119.8(2) . . ?
C3 C2 C7 117.7(2) . . ?
C3 C2 C1 121.5(2) . . ?
C7 C2 C1 120.8(2) . . ?
C5 C6 C7 119.3(2) . . ?
C5 C6 H6 120.4 . . ?
C7 C6 H6 120.4 . . ?
O1 C8 C9 108.60(18) . . ?
O1 C8 H8A 110.0 . . ?
C9 C8 H8A 110.0 . . ?
O1 C8 H8B 110.0 . . ?
C9 C8 H8B 110.0 . . ?
H8A C8 H8B 108.4 . . ?
C6 C7 C2 121.9(2) . . ?
C6 C7 H7 119.0 . . ?
C2 C7 H7 119.0 . . ?
C14 C13 C12 119.5(2) . . ?
C14 C13 H13 120.2 . . ?
C12 C13 H13 120.2 . . ?
N4 C16 C15 123.8(2) . . ?
N4 C16 H16 118.1 . . ?
C15 C16 H16 118.1 . . ?
C16 C15 C14 118.1(2) . . ?
C16 C15 H15 120.9 . . ?
C14 C15 H15 120.9 . . ?
C2 C1 H1A 109.5 . . ?
C2 C1 H1B 109.5 . . ?
H1A C1 H1B 109.5 . . ?
C2 C1 H1C 109.5 . . ?
H1A C1 H1C 109.5 . . ?
H1B C1 H1C 109.5 . . ?
C13 C14 C15 118.9(2) . . ?
C13 C14 H14 120.6 . . ?
C15 C14 H14 120.6 . . ?

loop_
_geom_bond_atom_site_label_1
_geom_bond_atom_site_label_2
_geom_bond_distance
_geom_bond_site_symmetry_2
_geom_bond_publ_flag
Ag1 N3 2.164(2) . ?
Ag1 N4 2.248(2) 3_667 ?
Ag1 O2 2.5332(19) . ?
Ag1 N2 2.549(2) 3_667 ?
O1 C5 1.377(3) . ?
O1 C8 1.426(3) . ?
N3 N2 1.314(3) . ?
N3 C9 1.358(3) . ?
N4 C12 1.348(3) . ?
N4 C16 1.349(3) . ?
O4 N5 1.249(3) . ?
N2 N1 1.341(3) . ?
O2 N5 1.260(3) . ?
N1 C10 1.349(3) . ?
N1 C11 1.471(3) . ?
N5 O3 1.231(3) . ?
C4 C3 1.394(3) . ?
C4 C5 1.397(3) . ?
C4 H4 0.9300 . ?
C3 C2 1.382(4) . ?
C3 H3 0.9300 . ?
C12 C13 1.387(3) . ?
C12 C11 1.511(3) . ?
C10 C9 1.370(3) . ?
C10 H10 0.9300 . ?
C11 H11A 0.9700 . ?
C11 H11B 0.9700 . ?
C9 C8 1.498(3) . ?
C5 C6 1.387(3) . ?
C2 C7 1.399(4) . ?
C2 C1 1.505(3) . ?
C6 C7 1.393(3) . ?
C6 H6 0.9300 . ?
C8 H8A 0.9700 . ?
C8 H8B 0.9700 . ?
C7 H7 0.9300 . ?
C13 C14 1.384(4) . ?
C13 H13 0.9300 . ?
C16 C15 1.379(4) . ?
C16 H16 0.9300 . ?
C15 C14 1.390(4) . ?
C15 H15 0.9300 . ?
C1 H1A 0.9600 . ?
C1 H1B 0.9600 . ?
C1 H1C 0.9600 . ?
C14 H14 0.9300 . ?
